data_1561190
loop_
_publ_author_name
'Modder, Dieuwertje K.'
'Palumbo, Chad T.'
'Douair, Iskander'
'Scopelliti, Rosario'
'Maron, Laurent'
'Mazzanti, Marinella'

_publ_section_title
;
 Single metal four-electron reduction by U(ii) and masked
 &quot;U(ii)&quot; compounds.
;
_journal_issue 17
_journal_name_full 'Chemical science'
_journal_page_first 6153
_journal_page_last 6158
_journal_paper_doi 10.1039/d1sc00668a
_journal_volume 12
_journal_year 2021
_chemical_formula_moiety 'C72 H162 K2 N4 O24 Si6 U2, 1[(C7H8)]'
_chemical_formula_sum 'C72 H162 K2 N4 O24 Si6 U2'
_chemical_formula_weight 2190.85
_space_group_crystal_system monoclinic
_space_group_IT_number 14
_space_group_name_Hall '-P 2yn'
_space_group_name_H-M_alt 'P 1 21/n 1'
_atom_sites_solution_hydrogens geom
_atom_sites_solution_primary direct
_atom_sites_solution_secondary difmap
_audit_block_doi 10.5517/ccdc.csd.cc216xhp
_audit_creation_date 2018-08-20
_audit_creation_method
;
Olex2 1.2
(compiled 2018.05.29 svn.r3508 for OlexSys, GUI svn.r5506)
;
_audit_update_record
;
2018-12-06 deposited with the CCDC.	2021-03-22 downloaded from the CCDC.
;
_cell_angle_alpha 90
_cell_angle_beta 92.012(9)
_cell_angle_gamma 90
_cell_formula_units_Z 2
_cell_length_a 14.382(2)
_cell_length_b 17.661(3)
_cell_length_c 21.819(4)
_cell_measurement_reflns_used 461
_cell_measurement_temperature 100(2)
_cell_measurement_theta_max 22
_cell_measurement_theta_min 3
_cell_volume 5538.6(16)
_computing_cell_refinement 'Dirax/lsq (Duisenberg & Schreurs, 1989-2000)'
_computing_data_collection 'Collect (Bruker AXS BV, 1997-2004)'
_computing_data_reduction 'EvalCCD (Duisenberg & Schreurs, 1990-2000)'
_computing_molecular_graphics 'Olex2 (Dolomanov et al., 2009)'
_computing_publication_material 'Olex2 (Dolomanov et al., 2009)'
_computing_structure_refinement 'SHELXL-2018/3 (Sheldrick, 2018)'
_computing_structure_solution 'SHELXT (Sheldrick, 2015)'
_diffrn_ambient_temperature 100.15
_diffrn_measured_fraction_theta_full 0.998
_diffrn_measured_fraction_theta_max 0.993
_diffrn_measurement_device_type 'Bruker APEX II CCD'
_diffrn_measurement_method 'phi and omega scans'
_diffrn_radiation_monochromator graphite
_diffrn_radiation_type MoK\a
_diffrn_radiation_wavelength 0.71073
_diffrn_reflns_av_R_equivalents 0.0447
_diffrn_reflns_av_unetI/netI 0.0430
_diffrn_reflns_Laue_measured_fraction_full 0.998
_diffrn_reflns_Laue_measured_fraction_max 0.993
_diffrn_reflns_limit_h_max 21
_diffrn_reflns_limit_h_min -20
_diffrn_reflns_limit_k_max 26
_diffrn_reflns_limit_k_min -26
_diffrn_reflns_limit_l_max 32
_diffrn_reflns_limit_l_min -32
_diffrn_reflns_number 97679
_diffrn_reflns_point_group_measured_fraction_full 0.998
_diffrn_reflns_point_group_measured_fraction_max 0.993
_diffrn_reflns_theta_full 25.242
_diffrn_reflns_theta_max 32.000
_diffrn_reflns_theta_min 2.074
_exptl_absorpt_coefficient_mu 3.118
_exptl_absorpt_correction_T_max 0.7463
_exptl_absorpt_correction_T_min 0.4825
_exptl_absorpt_correction_type multi-scan
_exptl_absorpt_process_details
'SADABS-2008/1 (Bruker,2008) was used for absorption correction. wR2(int) was 0.0879 before and 0.0571 after correction. The Ratio of minimum to maximum transmission is 0.6465. The \l/2 correction factor is 0.0015.'
_exptl_crystal_colour orange
_exptl_crystal_colour_primary orange
_exptl_crystal_density_diffrn 1.314
_exptl_crystal_description prism
_exptl_crystal_F_000 2240
_exptl_crystal_size_max 0.479
_exptl_crystal_size_mid 0.312
_exptl_crystal_size_min 0.258
_refine_diff_density_max 4.561
_refine_diff_density_min -2.717
_refine_diff_density_rms 0.213
_refine_ls_extinction_method none
_refine_ls_goodness_of_fit_ref 1.135
_refine_ls_hydrogen_treatment constr
_refine_ls_matrix_type full
_refine_ls_number_parameters 514
_refine_ls_number_reflns 19106
_refine_ls_number_restraints 1381
_refine_ls_restrained_S_all 1.142
_refine_ls_R_factor_all 0.1170
_refine_ls_R_factor_gt 0.0592
_refine_ls_shift/su_max 0.001
_refine_ls_shift/su_mean 0.000
_refine_ls_structure_factor_coef Fsqd
_refine_ls_weighting_details 'w=1/[\s^2^(Fo^2^)+(0.0294P)^2^+62.4474P] where P=(Fo^2^+2Fc^2^)/3'
_refine_ls_weighting_scheme calc
_refine_ls_wR_factor_gt 0.1241
_refine_ls_wR_factor_ref 0.1665
_reflns_Friedel_coverage 0.000
_reflns_number_gt 12603
_reflns_number_total 19106
_reflns_threshold_expression 'I > 2\s(I)'
_cod_data_source_file d1sc00668a2.cif
_cod_data_source_block lc600
_cod_depositor_comments 'Adding full bibliography for 1561186--1561191.cif.'
_cod_original_cell_volume 5538.4(16)
_cod_database_code 1561190
_shelx_shelxl_version_number 2018/3
_shelx_space_group_comment
;
The symmetry employed for this shelxl refinement is uniquely defined
by the following loop, which should always be used as a source of
symmetry information in preference to the above space-group names.
They are only intended as comments.
;
_shelx_estimated_absorpt_t_max 0.500
_shelx_estimated_absorpt_t_min 0.317
_olex2_refinement_description
;
1. Fixed Uiso
 At 1.5 times of:
  All C(H,H,H) groups
2. Restrained distances
 C7-C5 \\sim C8-C5 \\sim C6-C5 \\sim C3-C1 \\sim C4-C1 \\sim C2-C1 \\sim C9-C11
\\sim C9-C10 \\sim C9-C12 ~
 C22-C21 \\sim C24-C21 \\sim C23-C21 \\sim C27-C25 \\sim C28-C25 \\sim C26-C25
\\sim C32-C29 \\sim C31-C29
 \\sim C30-C29 \\sim C47-C45 \\sim C48-C45 \\sim C46-C45 \\sim C50-C49 \\sim
C51-C49 \\sim C52-C49 \\sim C44-
 C41 \\sim C43-C41 \\sim C42-C41
 with sigma of 0.02
3. Uiso/Uaniso restraints and constraints
C1 \\sim C2 \\sim C3 \\sim C4 \\sim C5 \\sim C6 \\sim C7 \\sim C8 \\sim C9
\\sim C10 \\sim C11 \\sim C12 \\sim C21 \\sim C22 \\sim C23 \\sim C24 \\sim C25
\\sim C26 \\sim C27 \\sim C28 \\sim C29 \\sim C30 \\sim C31 \\sim C32 \\sim C41
\\sim C42 \\sim C43 \\sim C44 \\sim C45 \\sim C46 \\sim C47 \\sim C48 \\sim C49
\\sim C50 \\sim C51 \\sim C52: within 2A with sigma of 0.01 and sigma for
terminal atoms of 0.02
O1 \\sim O2 \\sim O3 \\sim O4 \\sim O21 \\sim O22 \\sim O23 \\sim O24 \\sim O41
\\sim O42 \\sim O43 \\sim O44: within 2A with sigma of 0.01 and sigma for
terminal atoms of 0.02
Uanis(C1) \\sim Ueq, Uanis(C2) \\sim Ueq, Uanis(C3) \\sim Ueq, Uanis(C4) \\sim
Ueq, Uanis(C5) \\sim Ueq, Uanis(C6) \\sim Ueq, Uanis(C7) \\sim Ueq, Uanis(C8)
\\sim Ueq, Uanis(C9) \\sim Ueq, Uanis(C10) \\sim Ueq, Uanis(C11) \\sim Ueq,
Uanis(C12) \\sim Ueq, Uanis(C21) \\sim Ueq, Uanis(C22) \\sim Ueq, Uanis(C23)
\\sim Ueq, Uanis(C24) \\sim Ueq, Uanis(C25) \\sim Ueq, Uanis(C26) \\sim Ueq,
Uanis(C27) \\sim Ueq, Uanis(C28) \\sim Ueq, Uanis(C29) \\sim Ueq, Uanis(C30)
\\sim Ueq, Uanis(C31) \\sim Ueq, Uanis(C32) \\sim Ueq, Uanis(C41) \\sim Ueq,
Uanis(C42) \\sim Ueq, Uanis(C43) \\sim Ueq, Uanis(C44) \\sim Ueq, Uanis(C45)
\\sim Ueq, Uanis(C46) \\sim Ueq, Uanis(C47) \\sim Ueq, Uanis(C48) \\sim Ueq,
Uanis(C49) \\sim Ueq, Uanis(C50) \\sim Ueq, Uanis(C51) \\sim Ueq, Uanis(C52)
\\sim Ueq: with sigma of 0.01 and sigma for terminal atoms of 0.02
Uanis(O1) \\sim Ueq, Uanis(O2) \\sim Ueq, Uanis(O3) \\sim Ueq, Uanis(O4) \\sim
Ueq, Uanis(O21) \\sim Ueq, Uanis(O22) \\sim Ueq, Uanis(O23) \\sim Ueq,
Uanis(O24) \\sim Ueq, Uanis(O41) \\sim Ueq, Uanis(O42) \\sim Ueq, Uanis(O43)
\\sim Ueq, Uanis(O44) \\sim Ueq: with sigma of 0.01 and sigma for terminal
atoms of 0.02
4. Rigid body (RIGU) restrains
 All non-hydrogen atoms
 with sigma for 1-2 distances of 0.004 and sigma for 1-3 distances of 0.004
5. Others
 Fixed Sof: N1(0.5) N2(0.5) N3(0.5) N4(0.5)
6.a Me refined with riding coordinates:
 C2(H2A,H2B,H2C), C3(H3A,H3B,H3C), C4(H4A,H4B,H4C), C6(H6A,H6B,H6C), C7(H7A,
 H7B,H7C), C8(H8A,H8B,H8C), C10(H10A,H10B,H10C), C11(H11A,H11B,H11C), C12(H12A,
 H12B,H12C), C22(H22A,H22B,H22C), C23(H23A,H23B,H23C), C24(H24A,H24B,H24C),
 C26(H26A,H26B,H26C), C27(H27A,H27B,H27C), C28(H28A,H28B,H28C), C30(H30A,H30B,
 H30C), C31(H31A,H31B,H31C), C32(H32A,H32B,H32C), C42(H42A,H42B,H42C), C43(H43A,
 H43B,H43C), C44(H44A,H44B,H44C), C46(H46A,H46B,H46C), C47(H47A,H47B,H47C),
 C48(H48A,H48B,H48C), C50(H50A,H50B,H50C), C51(H51A,H51B,H51C), C52(H52A,H52B,
 H52C)
;
_olex2_submission_special_instructions 'No special instructions were received'

loop_
_space_group_symop_operation_xyz
'x, y, z'
'-x+1/2, y+1/2, -z+1/2'
'-x, -y, -z'
'x-1/2, -y-1/2, z-1/2'

loop_
_atom_site_label
_atom_site_type_symbol
_atom_site_fract_x
_atom_site_fract_y
_atom_site_fract_z
_atom_site_U_iso_or_equiv
_atom_site_adp_type
_atom_site_occupancy
_atom_site_site_symmetry_order
_atom_site_calc_flag
_atom_site_refinement_flags_posn
_atom_site_refinement_flags_adp
_atom_site_refinement_flags_occupancy
_atom_site_disorder_assembly
_atom_site_disorder_group
U1 U 0.46974(2) 0.56999(2) 0.55696(2) 0.02666(6) Uani 1 1 d . U . . .
K1 K 0.41907(11) 0.68698(10) 0.68462(7) 0.0424(4) Uani 1 1 d . U . . .
Si1 Si 0.49883(17) 0.78458(14) 0.55785(13) 0.0526(6) Uani 1 1 d . U . . .
Si2 Si 0.22949(12) 0.59068(12) 0.62055(8) 0.0327(4) Uani 1 1 d . U . . .
Si3 Si 0.59106(15) 0.55472(17) 0.71482(11) 0.0541(7) Uani 1 1 d . U . . .
O1 O 0.4945(4) 0.6946(3) 0.5609(2) 0.0451(12) Uani 1 1 d . U . . .
O2 O 0.6012(5) 0.8199(4) 0.5545(4) 0.0734(19) Uani 1 1 d . U . . .
O3 O 0.4358(6) 0.8230(5) 0.5055(5) 0.092(2) Uani 1 1 d . U . . .
O4 O 0.4519(6) 0.8115(4) 0.6224(4) 0.083(2) Uani 1 1 d . U . . .
O21 O 0.3263(3) 0.5911(3) 0.5880(2) 0.0354(10) Uani 1 1 d . U . . .
O22 O 0.1406(4) 0.6191(4) 0.5815(3) 0.0573(15) Uani 1 1 d . U . . .
O23 O 0.2458(3) 0.6348(3) 0.6854(2) 0.0375(10) Uani 1 1 d . U . . .
O24 O 0.2024(5) 0.5027(4) 0.6422(3) 0.0607(16) Uani 1 1 d . U . . .
O41 O 0.5316(3) 0.5605(3) 0.6513(2) 0.0416(11) Uani 1 1 d . U . . .
O42 O 0.5483(4) 0.6220(4) 0.7578(3) 0.0624(17) Uani 1 1 d . U . . .
O43 O 0.5853(5) 0.4732(4) 0.7489(3) 0.0662(16) Uani 1 1 d . U . . .
O44 O 0.7007(4) 0.5744(5) 0.7098(3) 0.075(2) Uani 1 1 d . U . . .
N1 N 0.4633(8) 0.4645(8) 0.5216(6) 0.039(3) Uani 0.5 1 d . U P A 1
N2 N 0.5578(9) 0.5727(7) 0.4606(5) 0.036(2) Uani 0.5 1 d . U P A 2
N3 N 0.5943(10) 0.6262(7) 0.4346(6) 0.043(3) Uani 0.5 1 d . U P A 2
N4 N 0.6265(11) 0.6773(8) 0.4104(7) 0.055(4) Uani 0.5 1 d . U P A 2
C1 C 0.6929(9) 0.7996(7) 0.5775(6) 0.099(3) Uani 1 1 d D U . . .
C2 C 0.6857(10) 0.7709(9) 0.6428(6) 0.105(4) Uani 1 1 d D U . . .
H2A H 0.747638 0.756792 0.659073 0.158 Uiso 1 1 calc R . . . .
H2B H 0.659941 0.810851 0.668348 0.158 Uiso 1 1 calc R . . . .
H2C H 0.644745 0.726534 0.643061 0.158 Uiso 1 1 calc R . . . .
C3 C 0.7320(9) 0.7395(9) 0.5384(7) 0.111(4) Uani 1 1 d D U . . .
H3A H 0.794387 0.725887 0.554173 0.166 Uiso 1 1 calc R . . . .
H3B H 0.691665 0.694807 0.538835 0.166 Uiso 1 1 calc R . . . .
H3C H 0.735734 0.758205 0.496225 0.166 Uiso 1 1 calc R . . . .
C4 C 0.7451(11) 0.8752(9) 0.5776(8) 0.132(5) Uani 1 1 d D U . . .
H4A H 0.809313 0.867434 0.592731 0.198 Uiso 1 1 calc R . . . .
H4B H 0.745110 0.895509 0.535797 0.198 Uiso 1 1 calc R . . . .
H4C H 0.714105 0.911194 0.604370 0.198 Uiso 1 1 calc R . . . .
C5 C 0.4271(10) 0.8257(9) 0.4412(8) 0.122(4) Uani 1 1 d D U . . .
C6 C 0.3809(11) 0.7554(10) 0.4180(7) 0.129(5) Uani 1 1 d D U . . .
H6A H 0.374866 0.757372 0.373145 0.194 Uiso 1 1 calc R . . . .
H6B H 0.418440 0.711356 0.430442 0.194 Uiso 1 1 calc R . . . .
H6C H 0.319027 0.751245 0.435115 0.194 Uiso 1 1 calc R . . . .
C7 C 0.5216(11) 0.8483(13) 0.4215(9) 0.153(6) Uani 1 1 d D U . . .
H7A H 0.521500 0.851490 0.376681 0.230 Uiso 1 1 calc R . . . .
H7B H 0.537953 0.897705 0.439214 0.230 Uiso 1 1 calc R . . . .
H7C H 0.567244 0.810430 0.435766 0.230 Uiso 1 1 calc R . . . .
C8 C 0.3618(13) 0.8925(11) 0.4287(10) 0.156(6) Uani 1 1 d D U . . .
H8A H 0.351557 0.898687 0.384320 0.235 Uiso 1 1 calc R . . . .
H8B H 0.302137 0.882911 0.447650 0.235 Uiso 1 1 calc R . . . .
H8C H 0.389712 0.938690 0.446027 0.235 Uiso 1 1 calc R . . . .
C9 C 0.4282(10) 0.8862(7) 0.6447(6) 0.108(3) Uani 1 1 d D U . . .
C10 C 0.4992(13) 0.9440(8) 0.6291(9) 0.139(5) Uani 1 1 d D U . . .
H10A H 0.480679 0.993453 0.644951 0.209 Uiso 1 1 calc R . . . .
H10B H 0.559667 0.929598 0.647728 0.209 Uiso 1 1 calc R . . . .
H10C H 0.503918 0.946814 0.584496 0.209 Uiso 1 1 calc R . . . .
C11 C 0.3287(11) 0.8995(9) 0.6278(9) 0.133(5) Uani 1 1 d D U . . .
H11A H 0.310263 0.949686 0.642200 0.199 Uiso 1 1 calc R . . . .
H11B H 0.319720 0.896997 0.583072 0.199 Uiso 1 1 calc R . . . .
H11C H 0.290512 0.860726 0.646797 0.199 Uiso 1 1 calc R . . . .
C12 C 0.4414(12) 0.8825(8) 0.7142(7) 0.120(4) Uani 1 1 d D U . . .
H12A H 0.426218 0.931827 0.731901 0.180 Uiso 1 1 calc R . . . .
H12B H 0.400242 0.843718 0.730421 0.180 Uiso 1 1 calc R . . . .
H12C H 0.506222 0.869741 0.724990 0.180 Uiso 1 1 calc R . . . .
C21 C 0.1302(6) 0.6851(6) 0.5390(4) 0.064(2) Uani 1 1 d D U . . .
C22 C 0.1595(8) 0.6542(6) 0.4781(4) 0.072(3) Uani 1 1 d D U . . .
H22A H 0.154819 0.694148 0.447001 0.108 Uiso 1 1 calc R . . . .
H22B H 0.223990 0.636331 0.481969 0.108 Uiso 1 1 calc R . . . .
H22C H 0.118803 0.611916 0.465829 0.108 Uiso 1 1 calc R . . . .
C23 C 0.1910(9) 0.7491(7) 0.5607(6) 0.082(3) Uani 1 1 d D U . . .
H23A H 0.183382 0.791967 0.532398 0.123 Uiso 1 1 calc R . . . .
H23B H 0.173291 0.764643 0.601780 0.123 Uiso 1 1 calc R . . . .
H23C H 0.256094 0.732672 0.562045 0.123 Uiso 1 1 calc R . . . .
C24 C 0.0271(7) 0.7002(7) 0.5404(6) 0.081(3) Uani 1 1 d D U . . .
H24A H 0.011203 0.743256 0.513688 0.121 Uiso 1 1 calc R . . . .
H24B H -0.007120 0.655255 0.525925 0.121 Uiso 1 1 calc R . . . .
H24C H 0.010103 0.711862 0.582462 0.121 Uiso 1 1 calc R . . . .
C25 C 0.1884(5) 0.6455(4) 0.7378(3) 0.0443(16) Uani 1 1 d D U . . .
C26 C 0.0876(6) 0.6361(7) 0.7218(5) 0.076(3) Uani 1 1 d D U . . .
H26A H 0.051337 0.643779 0.758462 0.113 Uiso 1 1 calc R . . . .
H26B H 0.068635 0.673347 0.690474 0.113 Uiso 1 1 calc R . . . .
H26C H 0.076366 0.584903 0.705780 0.113 Uiso 1 1 calc R . . . .
C27 C 0.2113(8) 0.7219(6) 0.7630(5) 0.079(3) Uani 1 1 d D U . . .
H27A H 0.173900 0.731674 0.798780 0.118 Uiso 1 1 calc R . . . .
H27B H 0.277537 0.723875 0.775120 0.118 Uiso 1 1 calc R . . . .
H27C H 0.197670 0.760284 0.731520 0.118 Uiso 1 1 calc R . . . .
C28 C 0.2196(8) 0.5849(7) 0.7843(5) 0.078(3) Uani 1 1 d D U . . .
H28A H 0.182922 0.589386 0.821161 0.118 Uiso 1 1 calc R . . . .
H28B H 0.210281 0.534612 0.766214 0.118 Uiso 1 1 calc R . . . .
H28C H 0.285695 0.592015 0.795400 0.118 Uiso 1 1 calc R . . . .
C29 C 0.1613(7) 0.4438(6) 0.6075(5) 0.080(3) Uani 1 1 d D U . . .
C30 C 0.2038(13) 0.3727(7) 0.6386(8) 0.124(5) Uani 1 1 d D U . . .
H30A H 0.179622 0.327307 0.617789 0.186 Uiso 1 1 calc R . . . .
H30B H 0.271705 0.374224 0.635987 0.186 Uiso 1 1 calc R . . . .
H30C H 0.187241 0.371557 0.681774 0.186 Uiso 1 1 calc R . . . .
C31 C 0.1870(8) 0.4439(6) 0.5406(5) 0.073(3) Uani 1 1 d D U . . .
H31A H 0.156052 0.401481 0.519299 0.109 Uiso 1 1 calc R . . . .
H31B H 0.167060 0.491623 0.521440 0.109 Uiso 1 1 calc R . . . .
H31C H 0.254590 0.438535 0.537909 0.109 Uiso 1 1 calc R . . . .
C32 C 0.0564(8) 0.4421(8) 0.6121(7) 0.107(4) Uani 1 1 d D U . . .
H32A H 0.030815 0.400286 0.587323 0.161 Uiso 1 1 calc R . . . .
H32B H 0.040395 0.434891 0.655037 0.161 Uiso 1 1 calc R . . . .
H32C H 0.030155 0.490100 0.597032 0.161 Uiso 1 1 calc R . . . .
C41 C 0.5822(7) 0.6502(6) 0.8180(5) 0.084(3) Uani 1 1 d D U . . .
C42 C 0.6563(9) 0.7077(8) 0.8061(5) 0.102(4) Uani 1 1 d D U . . .
H42A H 0.680906 0.727928 0.845248 0.153 Uiso 1 1 calc R . . . .
H42B H 0.706802 0.683638 0.784175 0.153 Uiso 1 1 calc R . . . .
H42C H 0.629719 0.749011 0.781203 0.153 Uiso 1 1 calc R . . . .
C43 C 0.4983(9) 0.6901(9) 0.8436(6) 0.108(4) Uani 1 1 d D U . . .
H43A H 0.515020 0.710872 0.884157 0.162 Uiso 1 1 calc R . . . .
H43B H 0.478703 0.731321 0.815987 0.162 Uiso 1 1 calc R . . . .
H43C H 0.447223 0.653853 0.847162 0.162 Uiso 1 1 calc R . . . .
C44 C 0.6190(9) 0.5866(7) 0.8592(5) 0.091(3) Uani 1 1 d D U . . .
H44A H 0.640856 0.607735 0.898660 0.137 Uiso 1 1 calc R . . . .
H44B H 0.569103 0.550079 0.865891 0.137 Uiso 1 1 calc R . . . .
H44C H 0.670679 0.561170 0.839574 0.137 Uiso 1 1 calc R . . . .
C45 C 0.5103(9) 0.4177(7) 0.7533(5) 0.083(3) Uani 1 1 d D U . . .
C46 C 0.4189(8) 0.4585(8) 0.7603(6) 0.095(4) Uani 1 1 d D U . . .
H46A H 0.368601 0.421365 0.763256 0.142 Uiso 1 1 calc R . . . .
H46B H 0.422109 0.489569 0.797504 0.142 Uiso 1 1 calc R . . . .
H46C H 0.406585 0.491085 0.724526 0.142 Uiso 1 1 calc R . . . .
C47 C 0.5349(12) 0.3728(9) 0.8107(6) 0.110(4) Uani 1 1 d D U . . .
H47A H 0.487255 0.334041 0.816748 0.165 Uiso 1 1 calc R . . . .
H47B H 0.595446 0.348307 0.806330 0.165 Uiso 1 1 calc R . . . .
H47C H 0.537825 0.406846 0.846152 0.165 Uiso 1 1 calc R . . . .
C48 C 0.5132(13) 0.3704(9) 0.6963(6) 0.119(5) Uani 1 1 d D U . . .
H48A H 0.464102 0.331993 0.696827 0.179 Uiso 1 1 calc R . . . .
H48B H 0.503527 0.402915 0.660191 0.179 Uiso 1 1 calc R . . . .
H48C H 0.573953 0.345496 0.694493 0.179 Uiso 1 1 calc R . . . .
C49 C 0.7770(8) 0.5337(8) 0.6842(6) 0.095(3) Uani 1 1 d D U . . .
C50 C 0.8169(11) 0.4850(11) 0.7350(8) 0.143(5) Uani 1 1 d D U . . .
H50A H 0.869459 0.455841 0.719970 0.214 Uiso 1 1 calc R . . . .
H50B H 0.838335 0.517086 0.769269 0.214 Uiso 1 1 calc R . . . .
H50C H 0.768954 0.450124 0.748869 0.214 Uiso 1 1 calc R . . . .
C51 C 0.7441(9) 0.4929(9) 0.6275(6) 0.109(4) Uani 1 1 d D U . . .
H51A H 0.796245 0.465301 0.610211 0.163 Uiso 1 1 calc R . . . .
H51B H 0.695006 0.457006 0.637651 0.163 Uiso 1 1 calc R . . . .
H51C H 0.719533 0.529526 0.597316 0.163 Uiso 1 1 calc R . . . .
C52 C 0.8477(8) 0.5925(9) 0.6663(9) 0.126(5) Uani 1 1 d D U . . .
H52A H 0.901195 0.567296 0.648587 0.189 Uiso 1 1 calc R . . . .
H52B H 0.819206 0.627180 0.636049 0.189 Uiso 1 1 calc R . . . .
H52C H 0.868518 0.621124 0.702767 0.189 Uiso 1 1 calc R . . . .

loop_
_atom_site_aniso_label
_atom_site_aniso_U_11
_atom_site_aniso_U_22
_atom_site_aniso_U_33
_atom_site_aniso_U_23
_atom_site_aniso_U_13
_atom_site_aniso_U_12
U1 0.02305(10) 0.03448(12) 0.02283(9) -0.01241(9) 0.00616(7) -0.00548(9)
K1 0.0322(7) 0.0553(10) 0.0398(8) -0.0283(7) 0.0031(6) -0.0052(7)
Si1 0.0489(12) 0.0409(11) 0.0701(15) -0.0202(11) 0.0315(11) -0.0145(10)
Si2 0.0202(7) 0.0470(11) 0.0311(8) -0.0025(7) 0.0029(6) -0.0093(7)
Si3 0.0313(10) 0.0859(18) 0.0440(11) -0.0366(12) -0.0147(8) 0.0169(11)
O1 0.051(3) 0.042(3) 0.043(3) -0.015(2) 0.020(2) -0.011(2)
O2 0.062(3) 0.064(4) 0.095(5) 0.011(4) 0.017(3) -0.029(3)
O3 0.088(5) 0.076(5) 0.113(5) 0.024(4) 0.009(4) -0.008(4)
O4 0.102(5) 0.049(3) 0.101(4) -0.031(3) 0.065(4) -0.022(3)
O21 0.0234(19) 0.053(3) 0.030(2) -0.012(2) 0.0034(16) -0.0073(19)
O22 0.042(3) 0.069(4) 0.061(3) 0.003(3) -0.007(3) 0.000(3)
O23 0.028(2) 0.053(3) 0.032(2) -0.007(2) 0.0080(17) -0.001(2)
O24 0.062(4) 0.050(3) 0.071(4) 0.003(3) 0.011(3) -0.019(3)
O41 0.035(2) 0.053(3) 0.036(2) -0.022(2) -0.0059(19) 0.004(2)
O42 0.047(3) 0.089(4) 0.050(3) -0.045(3) -0.017(2) 0.013(3)
O43 0.067(4) 0.089(4) 0.042(3) -0.011(3) -0.007(3) 0.032(3)
O44 0.034(3) 0.110(5) 0.079(4) -0.029(4) -0.012(3) 0.013(3)
N1 0.033(6) 0.047(7) 0.038(6) -0.019(5) 0.013(5) -0.016(5)
N2 0.049(7) 0.030(5) 0.029(5) -0.007(4) 0.014(5) 0.005(5)
N3 0.059(7) 0.033(5) 0.037(6) 0.004(4) 0.020(5) 0.014(5)
N4 0.068(9) 0.041(6) 0.056(8) 0.020(6) 0.025(7) 0.014(6)
C1 0.069(5) 0.117(6) 0.112(6) 0.004(5) 0.012(5) -0.031(5)
C2 0.091(8) 0.113(9) 0.113(7) 0.007(7) 0.006(6) -0.019(7)
C3 0.066(7) 0.144(9) 0.124(9) 0.020(7) 0.027(7) 0.009(7)
C4 0.090(8) 0.141(9) 0.163(11) 0.031(8) -0.008(8) -0.067(7)
C5 0.116(7) 0.133(7) 0.119(6) 0.047(6) 0.029(6) 0.018(6)
C6 0.115(9) 0.172(10) 0.102(9) -0.020(8) 0.020(8) 0.041(8)
C7 0.126(9) 0.204(12) 0.132(10) 0.048(10) 0.038(8) 0.021(9)
C8 0.139(10) 0.162(10) 0.166(11) 0.049(10) -0.022(9) 0.036(9)
C9 0.125(6) 0.066(5) 0.134(6) -0.045(5) 0.037(6) -0.002(5)
C10 0.164(10) 0.073(7) 0.182(11) -0.047(8) 0.029(9) -0.027(7)
C11 0.149(8) 0.078(8) 0.171(11) -0.062(8) -0.008(8) 0.018(7)
C12 0.132(7) 0.091(6) 0.139(6) -0.056(5) 0.020(6) 0.003(6)
C21 0.064(4) 0.074(5) 0.052(4) 0.001(3) -0.015(4) 0.016(4)
C22 0.097(7) 0.069(6) 0.049(4) 0.002(4) -0.011(5) 0.012(5)
C23 0.092(7) 0.079(6) 0.074(6) -0.009(5) 0.005(6) -0.002(5)
C24 0.066(5) 0.090(7) 0.085(7) 0.004(6) -0.019(5) 0.027(5)
C25 0.046(3) 0.051(4) 0.038(3) 0.001(3) 0.022(3) 0.001(3)
C26 0.044(4) 0.109(8) 0.075(6) -0.009(6) 0.028(4) 0.007(5)
C27 0.092(7) 0.072(5) 0.076(6) -0.025(5) 0.042(5) 0.006(5)
C28 0.084(6) 0.093(7) 0.060(5) 0.027(5) 0.026(5) 0.012(6)
C29 0.088(5) 0.066(5) 0.086(5) -0.003(4) -0.004(5) -0.035(4)
C30 0.167(10) 0.075(6) 0.129(9) 0.007(7) -0.017(9) -0.015(7)
C31 0.092(7) 0.047(5) 0.078(5) -0.018(4) -0.021(5) -0.007(5)
C32 0.087(6) 0.111(9) 0.122(9) -0.003(8) -0.007(6) -0.052(6)
C41 0.085(5) 0.103(6) 0.062(5) -0.044(4) -0.021(4) 0.004(4)
C42 0.110(8) 0.118(8) 0.076(7) -0.047(6) -0.030(6) -0.017(6)
C43 0.111(7) 0.135(9) 0.076(7) -0.074(7) -0.013(6) 0.018(7)
C44 0.093(7) 0.127(8) 0.052(5) -0.031(5) -0.025(5) 0.006(6)
C45 0.103(6) 0.089(6) 0.056(4) 0.004(4) -0.003(5) 0.010(4)
C46 0.082(6) 0.107(8) 0.095(8) 0.023(7) -0.005(6) -0.004(6)
C47 0.138(10) 0.122(9) 0.070(6) 0.021(6) -0.001(7) 0.030(8)
C48 0.178(11) 0.105(9) 0.075(7) -0.014(6) 0.009(8) -0.024(8)
C49 0.053(5) 0.122(7) 0.110(6) 0.002(5) 0.016(5) 0.032(4)
C50 0.097(9) 0.187(11) 0.146(10) 0.031(9) 0.012(8) 0.067(8)
C51 0.088(7) 0.124(9) 0.118(8) -0.028(7) 0.047(6) 0.024(7)
C52 0.048(6) 0.156(10) 0.176(11) -0.008(8) 0.016(7) 0.009(6)

loop_
_atom_type_symbol
_atom_type_description
_atom_type_scat_dispersion_real
_atom_type_scat_dispersion_imag
_atom_type_scat_source
C C 0.0033 0.0016 'International Tables Vol C Tables 4.2.6.8 and 6.1.1.4'
H H 0.0000 0.0000 'International Tables Vol C Tables 4.2.6.8 and 6.1.1.4'
K K 0.2009 0.2494 'International Tables Vol C Tables 4.2.6.8 and 6.1.1.4'
N N 0.0061 0.0033 'International Tables Vol C Tables 4.2.6.8 and 6.1.1.4'
O O 0.0106 0.0060 'International Tables Vol C Tables 4.2.6.8 and 6.1.1.4'
Si Si 0.0817 0.0704 'International Tables Vol C Tables 4.2.6.8 and 6.1.1.4'
U U -9.6767 9.6646 'International Tables Vol C Tables 4.2.6.8 and 6.1.1.4'

loop_
_citation_id
_citation_doi
_citation_year
1 10.1039/C8SC05721D 2019

loop_
_geom_angle_atom_site_label_1
_geom_angle_atom_site_label_2
_geom_angle_atom_site_label_3
_geom_angle
_geom_angle_site_symmetry_1
_geom_angle_site_symmetry_3
_geom_angle_publ_flag
K1 U1 U1 171.76(3) . 3_666 ?
O1 U1 U1 130.98(12) . 3_666 ?
O1 U1 K1 55.59(13) . . ?
O1 U1 N2 173.6(3) . 3_666 ?
O1 U1 N2 85.9(3) . . ?
O21 U1 U1 124.68(12) . 3_666 ?
O21 U1 K1 56.49(12) . . ?
O21 U1 O1 88.38(19) . . ?
O21 U1 N2 139.2(3) . . ?
O21 U1 N2 94.0(3) . 3_666 ?
O41 U1 U1 119.03(13) . 3_666 ?
O41 U1 K1 53.51(13) . . ?
O41 U1 O1 88.9(2) . . ?
O41 U1 O21 94.37(18) . . ?
O41 U1 N2 125.8(3) . . ?
O41 U1 N2 96.8(3) . 3_666 ?
N1 U1 U1 27.2(4) 3_666 3_666 ?
N1 U1 U1 28.2(4) . 3_666 ?
N1 U1 K1 157.6(3) 3_666 . ?
N1 U1 K1 145.7(4) . . ?
N1 U1 O1 158.6(4) . . ?
N1 U1 O1 104.0(4) 3_666 . ?
N1 U1 O21 103.9(4) . . ?
N1 U1 O21 139.3(4) 3_666 . ?
N1 U1 O41 107.2(4) . . ?
N1 U1 O41 124.0(4) 3_666 . ?
N1 U1 N1 55.4(7) . 3_666 ?
N1 U1 N2 15.3(4) . 3_666 ?
N1 U1 N2 70.5(5) 3_666 3_666 ?
N2 U1 K1 130.4(3) 3_666 . ?
N2 U1 K1 140.5(3) . . ?
N2 U1 N2 88.5(4) . 3_666 ?
Si1 K1 U1 65.46(5) . . ?
Si1 K1 C12 68.3(3) . . ?
Si2 K1 U1 65.16(4) . . ?
Si2 K1 Si1 101.46(7) . . ?
Si2 K1 C12 128.3(3) . . ?
Si3 K1 U1 65.90(4) . . ?
Si3 K1 Si1 103.45(8) . . ?
Si3 K1 Si2 107.07(7) . . ?
Si3 K1 C12 124.6(3) . . ?
O1 K1 U1 38.62(10) . . ?
O1 K1 Si1 27.01(11) . . ?
O1 K1 Si2 87.86(12) . . ?
O1 K1 Si3 85.49(13) . . ?
O1 K1 O21 63.15(14) . . ?
O1 K1 C12 95.1(3) . . ?
O4 K1 U1 92.05(14) . . ?
O4 K1 Si1 27.01(14) . . ?
O4 K1 Si2 110.8(2) . . ?
O4 K1 Si3 121.54(19) . . ?
O4 K1 O1 53.96(17) . . ?
O4 K1 O21 101.1(2) . . ?
O4 K1 O23 118.5(2) . . ?
O4 K1 O41 113.97(19) . . ?
O4 K1 O42 122.2(3) . . ?
O4 K1 C12 42.3(3) . . ?
O21 K1 U1 38.46(9) . . ?
O21 K1 Si1 82.61(11) . . ?
O21 K1 Si2 27.16(9) . . ?
O21 K1 Si3 92.89(11) . . ?
O21 K1 C12 136.1(3) . . ?
O23 K1 U1 91.22(11) . . ?
O23 K1 Si1 120.74(13) . . ?
O23 K1 Si2 26.85(10) . . ?
O23 K1 Si3 115.48(14) . . ?
O23 K1 O1 113.39(16) . . ?
O23 K1 O21 53.94(13) . . ?
O23 K1 O41 105.62(16) . . ?
O23 K1 O42 118.7(2) . . ?
O23 K1 C12 114.7(3) . . ?
O41 K1 U1 38.51(10) . . ?
O41 K1 Si1 88.84(13) . . ?
O41 K1 Si2 87.63(11) . . ?
O41 K1 Si3 27.53(10) . . ?
O41 K1 O1 64.80(16) . . ?
O41 K1 O21 67.72(14) . . ?
O41 K1 C12 139.5(3) . . ?
O42 K1 U1 93.51(12) . . ?
O42 K1 Si1 116.48(17) . . ?
O42 K1 Si2 123.52(17) . . ?
O42 K1 Si3 27.64(12) . . ?
O42 K1 O1 107.27(19) . . ?
O42 K1 O21 117.64(17) . . ?
O42 K1 O41 55.16(15) . . ?
O42 K1 C12 104.8(3) . . ?
C12 K1 U1 133.7(3) . . ?
O1 Si1 K1 57.27(19) . . ?
O1 Si1 O2 115.3(4) . . ?
O1 Si1 O4 103.6(3) . . ?
O2 Si1 K1 123.8(3) . . ?
O2 Si1 O4 109.2(4) . . ?
O3 Si1 K1 126.0(3) . . ?
O3 Si1 O1 115.8(4) . . ?
O3 Si1 O2 107.7(4) . . ?
O3 Si1 O4 104.5(5) . . ?
O4 Si1 K1 46.4(3) . . ?
O21 Si2 K1 59.18(17) . . ?
O21 Si2 O22 117.4(3) . . ?
O21 Si2 O23 106.6(2) . . ?
O21 Si2 O24 110.3(3) . . ?
O22 Si2 K1 131.8(3) . . ?
O22 Si2 O23 113.8(3) . . ?
O22 Si2 O24 104.7(4) . . ?
O23 Si2 K1 47.62(17) . . ?
O23 Si2 O24 103.1(3) . . ?
O24 Si2 K1 122.0(3) . . ?
O41 Si3 K1 55.62(19) . . ?
O41 Si3 O42 104.3(3) . . ?
O41 Si3 O43 114.7(3) . . ?
O41 Si3 O44 114.7(4) . . ?
O42 Si3 K1 48.7(2) . . ?
O43 Si3 K1 129.8(3) . . ?
O43 Si3 O42 110.7(4) . . ?
O44 Si3 K1 122.3(3) . . ?
O44 Si3 O42 105.5(4) . . ?
O44 Si3 O43 106.6(4) . . ?
U1 O1 K1 85.79(17) . . ?
Si1 O1 U1 171.8(4) . . ?
Si1 O1 K1 95.7(2) . . ?
C1 O2 Si1 135.9(7) . . ?
C5 O3 Si1 139.7(9) . . ?
Si1 O4 K1 106.5(3) . . ?
C9 O4 K1 122.5(7) . . ?
C9 O4 Si1 131.0(8) . . ?
U1 O21 K1 85.06(14) . . ?
Si2 O21 U1 166.9(3) . . ?
Si2 O21 K1 93.7(2) . . ?
C21 O22 Si2 129.8(6) . . ?
Si2 O23 K1 105.5(2) . . ?
C25 O23 K1 121.4(4) . . ?
C25 O23 Si2 133.0(5) . . ?
C29 O24 Si2 129.3(6) . . ?
U1 O41 K1 87.98(17) . . ?
Si3 O41 U1 171.5(3) . . ?
Si3 O41 K1 96.8(2) . . ?
Si3 O42 K1 103.6(3) . . ?
C41 O42 K1 126.3(5) . . ?
C41 O42 Si3 129.3(6) . . ?
C45 O43 Si3 132.4(6) . . ?
C49 O44 Si3 132.5(8) . . ?
U1 N1 U1 124.6(7) . 3_666 ?
U1 N2 U1 91.5(4) . 3_666 ?
N3 N2 U1 129.9(9) . . ?
N4 N3 N2 178.4(15) . . ?
O2 C1 C2 108.5(10) . . ?
O2 C1 C3 109.8(11) . . ?
O2 C1 C4 103.0(11) . . ?
C2 C1 C4 109.8(12) . . ?
C3 C1 C2 109.9(12) . . ?
C3 C1 C4 115.4(12) . . ?
C1 C2 H2A 109.5 . . ?
C1 C2 H2B 109.5 . . ?
C1 C2 H2C 109.5 . . ?
H2A C2 H2B 109.5 . . ?
H2A C2 H2C 109.5 . . ?
H2B C2 H2C 109.5 . . ?
C1 C3 H3A 109.5 . . ?
C1 C3 H3B 109.5 . . ?
C1 C3 H3C 109.5 . . ?
H3A C3 H3B 109.5 . . ?
H3A C3 H3C 109.5 . . ?
H3B C3 H3C 109.5 . . ?
C1 C4 H4A 109.5 . . ?
C1 C4 H4B 109.5 . . ?
C1 C4 H4C 109.5 . . ?
H4A C4 H4B 109.5 . . ?
H4A C4 H4C 109.5 . . ?
H4B C4 H4C 109.5 . . ?
O3 C5 C6 109.6(12) . . ?
O3 C5 C7 104.2(14) . . ?
O3 C5 C8 103.7(14) . . ?
C6 C5 C7 121.6(17) . . ?
C6 C5 C8 108.6(15) . . ?
C7 C5 C8 107.6(15) . . ?
C5 C6 H6A 109.5 . . ?
C5 C6 H6B 109.5 . . ?
C5 C6 H6C 109.5 . . ?
H6A C6 H6B 109.5 . . ?
H6A C6 H6C 109.5 . . ?
H6B C6 H6C 109.5 . . ?
C5 C7 H7A 109.5 . . ?
C5 C7 H7B 109.5 . . ?
C5 C7 H7C 109.5 . . ?
H7A C7 H7B 109.5 . . ?
H7A C7 H7C 109.5 . . ?
H7B C7 H7C 109.5 . . ?
C5 C8 H8A 109.5 . . ?
C5 C8 H8B 109.5 . . ?
C5 C8 H8C 109.5 . . ?
H8A C8 H8B 109.5 . . ?
H8A C8 H8C 109.5 . . ?
H8B C8 H8C 109.5 . . ?
O4 C9 C10 112.0(11) . . ?
O4 C9 C11 107.3(10) . . ?
O4 C9 C12 105.9(11) . . ?
C10 C9 C12 101.1(13) . . ?
C11 C9 C10 119.8(15) . . ?
C11 C9 C12 109.9(13) . . ?
C9 C10 H10A 109.5 . . ?
C9 C10 H10B 109.5 . . ?
C9 C10 H10C 109.5 . . ?
H10A C10 H10B 109.5 . . ?
H10A C10 H10C 109.5 . . ?
H10B C10 H10C 109.5 . . ?
C9 C11 H11A 109.5 . . ?
C9 C11 H11B 109.5 . . ?
C9 C11 H11C 109.5 . . ?
H11A C11 H11B 109.5 . . ?
H11A C11 H11C 109.5 . . ?
H11B C11 H11C 109.5 . . ?
K1 C12 H12A 157.2 . . ?
K1 C12 H12B 47.8 . . ?
K1 C12 H12C 84.1 . . ?
C9 C12 K1 81.5(7) . . ?
C9 C12 H12A 109.5 . . ?
C9 C12 H12B 109.5 . . ?
C9 C12 H12C 109.5 . . ?
H12A C12 H12B 109.5 . . ?
H12A C12 H12C 109.5 . . ?
H12B C12 H12C 109.5 . . ?
O22 C21 C22 103.7(7) . . ?
O22 C21 C23 110.4(8) . . ?
O22 C21 C24 101.7(8) . . ?
C23 C21 C22 111.9(9) . . ?
C23 C21 C24 115.1(9) . . ?
C24 C21 C22 112.8(9) . . ?
C21 C22 H22A 109.5 . . ?
C21 C22 H22B 109.5 . . ?
C21 C22 H22C 109.5 . . ?
H22A C22 H22B 109.5 . . ?
H22A C22 H22C 109.5 . . ?
H22B C22 H22C 109.5 . . ?
C21 C23 H23A 109.5 . . ?
C21 C23 H23B 109.5 . . ?
C21 C23 H23C 109.5 . . ?
H23A C23 H23B 109.5 . . ?
H23A C23 H23C 109.5 . . ?
H23B C23 H23C 109.5 . . ?
C21 C24 H24A 109.5 . . ?
C21 C24 H24B 109.5 . . ?
C21 C24 H24C 109.5 . . ?
H24A C24 H24B 109.5 . . ?
H24A C24 H24C 109.5 . . ?
H24B C24 H24C 109.5 . . ?
O23 C25 C26 112.2(6) . . ?
O23 C25 C27 106.5(6) . . ?
O23 C25 C28 105.7(6) . . ?
C26 C25 C28 109.8(8) . . ?
C27 C25 C26 112.9(8) . . ?
C27 C25 C28 109.5(9) . . ?
C25 C26 H26A 109.5 . . ?
C25 C26 H26B 109.5 . . ?
C25 C26 H26C 109.5 . . ?
H26A C26 H26B 109.5 . . ?
H26A C26 H26C 109.5 . . ?
H26B C26 H26C 109.5 . . ?
C25 C27 H27A 109.5 . . ?
C25 C27 H27B 109.5 . . ?
C25 C27 H27C 109.5 . . ?
H27A C27 H27B 109.5 . . ?
H27A C27 H27C 109.5 . . ?
H27B C27 H27C 109.5 . . ?
C25 C28 H28A 109.5 . . ?
C25 C28 H28B 109.5 . . ?
C25 C28 H28C 109.5 . . ?
H28A C28 H28B 109.5 . . ?
H28A C28 H28C 109.5 . . ?
H28B C28 H28C 109.5 . . ?
O24 C29 C30 102.3(9) . . ?
O24 C29 C31 113.9(8) . . ?
O24 C29 C32 112.3(10) . . ?
C31 C29 C30 108.5(11) . . ?
C32 C29 C30 109.6(11) . . ?
C32 C29 C31 109.9(10) . . ?
C29 C30 H30A 109.5 . . ?
C29 C30 H30B 109.5 . . ?
C29 C30 H30C 109.5 . . ?
H30A C30 H30B 109.5 . . ?
H30A C30 H30C 109.5 . . ?
H30B C30 H30C 109.5 . . ?
C29 C31 H31A 109.5 . . ?
C29 C31 H31B 109.5 . . ?
C29 C31 H31C 109.5 . . ?
H31A C31 H31B 109.5 . . ?
H31A C31 H31C 109.5 . . ?
H31B C31 H31C 109.5 . . ?
C29 C32 H32A 109.5 . . ?
C29 C32 H32B 109.5 . . ?
C29 C32 H32C 109.5 . . ?
H32A C32 H32B 109.5 . . ?
H32A C32 H32C 109.5 . . ?
H32B C32 H32C 109.5 . . ?
O42 C41 C42 106.9(8) . . ?
O42 C41 C43 104.0(8) . . ?
O42 C41 C44 112.1(8) . . ?
C42 C41 C43 109.1(11) . . ?
C42 C41 C44 111.5(10) . . ?
C43 C41 C44 112.8(11) . . ?
C41 C42 H42A 109.5 . . ?
C41 C42 H42B 109.5 . . ?
C41 C42 H42C 109.5 . . ?
H42A C42 H42B 109.5 . . ?
H42A C42 H42C 109.5 . . ?
H42B C42 H42C 109.5 . . ?
C41 C43 H43A 109.5 . . ?
C41 C43 H43B 109.5 . . ?
C41 C43 H43C 109.5 . . ?
H43A C43 H43B 109.5 . . ?
H43A C43 H43C 109.5 . . ?
H43B C43 H43C 109.5 . . ?
C41 C44 H44A 109.5 . . ?
C41 C44 H44B 109.5 . . ?
C41 C44 H44C 109.5 . . ?
H44A C44 H44B 109.5 . . ?
H44A C44 H44C 109.5 . . ?
H44B C44 H44C 109.5 . . ?
O43 C45 C46 109.4(10) . . ?
O43 C45 C47 104.8(10) . . ?
O43 C45 C48 106.0(10) . . ?
C46 C45 C47 110.3(11) . . ?
C48 C45 C46 113.4(12) . . ?
C48 C45 C47 112.5(11) . . ?
C45 C46 H46A 109.5 . . ?
C45 C46 H46B 109.5 . . ?
C45 C46 H46C 109.5 . . ?
H46A C46 H46B 109.5 . . ?
H46A C46 H46C 109.5 . . ?
H46B C46 H46C 109.5 . . ?
C45 C47 H47A 109.5 . . ?
C45 C47 H47B 109.5 . . ?
C45 C47 H47C 109.5 . . ?
H47A C47 H47B 109.5 . . ?
H47A C47 H47C 109.5 . . ?
H47B C47 H47C 109.5 . . ?
C45 C48 H48A 109.5 . . ?
C45 C48 H48B 109.5 . . ?
C45 C48 H48C 109.5 . . ?
H48A C48 H48B 109.5 . . ?
H48A C48 H48C 109.5 . . ?
H48B C48 H48C 109.5 . . ?
O44 C49 C50 106.0(10) . . ?
O44 C49 C51 109.8(9) . . ?
O44 C49 C52 106.6(10) . . ?
C50 C49 C52 109.9(13) . . ?
C51 C49 C50 115.9(14) . . ?
C51 C49 C52 108.3(12) . . ?
C49 C50 H50A 109.5 . . ?
C49 C50 H50B 109.5 . . ?
C49 C50 H50C 109.5 . . ?
H50A C50 H50B 109.5 . . ?
H50A C50 H50C 109.5 . . ?
H50B C50 H50C 109.5 . . ?
C49 C51 H51A 109.5 . . ?
C49 C51 H51B 109.5 . . ?
C49 C51 H51C 109.5 . . ?
H51A C51 H51B 109.5 . . ?
H51A C51 H51C 109.5 . . ?
H51B C51 H51C 109.5 . . ?
C49 C52 H52A 109.5 . . ?
C49 C52 H52B 109.5 . . ?
C49 C52 H52C 109.5 . . ?
H52A C52 H52B 109.5 . . ?
H52A C52 H52C 109.5 . . ?
H52B C52 H52C 109.5 . . ?

loop_
_geom_bond_atom_site_label_1
_geom_bond_atom_site_label_2
_geom_bond_distance
_geom_bond_site_symmetry_2
_geom_bond_publ_flag
U1 U1 3.6330(6) 3_666 ?
U1 K1 3.5638(14) . ?
U1 O1 2.231(5) . ?
U1 O21 2.225(4) . ?
U1 O41 2.220(5) . ?
U1 N1 2.086(11) 3_666 ?
U1 N1 2.018(12) . ?
U1 N2 2.577(13) 3_666 ?
U1 N2 2.492(11) . ?
K1 Si1 3.487(3) . ?
K1 Si2 3.466(2) . ?
K1 Si3 3.449(3) . ?
K1 O1 2.948(5) . ?
K1 O4 2.636(8) . ?
K1 O21 2.983(5) . ?
K1 O23 2.657(5) . ?
K1 O41 2.867(5) . ?
K1 O42 2.667(7) . ?
K1 C12 3.526(14) . ?
Si1 O1 1.592(6) . ?
Si1 O2 1.603(7) . ?
Si1 O3 1.586(10) . ?
Si1 O4 1.652(7) . ?
Si2 O21 1.586(5) . ?
Si2 O22 1.592(6) . ?
Si2 O23 1.625(5) . ?
Si2 O24 1.675(6) . ?
Si3 O41 1.606(5) . ?
Si3 O42 1.646(6) . ?
Si3 O43 1.623(8) . ?
Si3 O44 1.621(7) . ?
O2 C1 1.440(15) . ?
O3 C5 1.405(18) . ?
O4 C9 1.451(13) . ?
O22 C21 1.494(11) . ?
O23 C25 1.447(8) . ?
O24 C29 1.404(12) . ?
O42 C41 1.471(10) . ?
O43 C45 1.464(15) . ?
O44 C49 1.441(13) . ?
N2 N3 1.230(17) . ?
N3 N4 1.152(17) . ?
C1 C2 1.519(12) . ?
C1 C3 1.485(12) . ?
C1 C4 1.532(11) . ?
C2 H2A 0.9800 . ?
C2 H2B 0.9800 . ?
C2 H2C 0.9800 . ?
C3 H3A 0.9800 . ?
C3 H3B 0.9800 . ?
C3 H3C 0.9800 . ?
C4 H4A 0.9800 . ?
C4 H4B 0.9800 . ?
C4 H4C 0.9800 . ?
C5 C6 1.488(12) . ?
C5 C7 1.494(12) . ?
C5 C8 1.526(12) . ?
C6 H6A 0.9800 . ?
C6 H6B 0.9800 . ?
C6 H6C 0.9800 . ?
C7 H7A 0.9800 . ?
C7 H7B 0.9800 . ?
C7 H7C 0.9800 . ?
C8 H8A 0.9800 . ?
C8 H8B 0.9800 . ?
C8 H8C 0.9800 . ?
C9 C10 1.491(12) . ?
C9 C11 1.484(12) . ?
C9 C12 1.523(12) . ?
C10 H10A 0.9800 . ?
C10 H10B 0.9800 . ?
C10 H10C 0.9800 . ?
C11 H11A 0.9800 . ?
C11 H11B 0.9800 . ?
C11 H11C 0.9800 . ?
C12 H12A 0.9800 . ?
C12 H12B 0.9800 . ?
C12 H12C 0.9800 . ?
C21 C22 1.511(10) . ?
C21 C23 1.495(11) . ?
C21 C24 1.508(10) . ?
C22 H22A 0.9800 . ?
C22 H22B 0.9800 . ?
C22 H22C 0.9800 . ?
C23 H23A 0.9800 . ?
C23 H23B 0.9800 . ?
C23 H23C 0.9800 . ?
C24 H24A 0.9800 . ?
C24 H24B 0.9800 . ?
C24 H24C 0.9800 . ?
C25 C26 1.490(10) . ?
C25 C27 1.488(10) . ?
C25 C28 1.531(10) . ?
C26 H26A 0.9800 . ?
C26 H26B 0.9800 . ?
C26 H26C 0.9800 . ?
C27 H27A 0.9800 . ?
C27 H27B 0.9800 . ?
C27 H27C 0.9800 . ?
C28 H28A 0.9800 . ?
C28 H28B 0.9800 . ?
C28 H28C 0.9800 . ?
C29 C30 1.542(12) . ?
C29 C31 1.519(11) . ?
C29 C32 1.516(11) . ?
C30 H30A 0.9800 . ?
C30 H30B 0.9800 . ?
C30 H30C 0.9800 . ?
C31 H31A 0.9800 . ?
C31 H31B 0.9800 . ?
C31 H31C 0.9800 . ?
C32 H32A 0.9800 . ?
C32 H32B 0.9800 . ?
C32 H32C 0.9800 . ?
C41 C42 1.501(11) . ?
C41 C43 1.521(11) . ?
C41 C44 1.521(11) . ?
C42 H42A 0.9800 . ?
C42 H42B 0.9800 . ?
C42 H42C 0.9800 . ?
C43 H43A 0.9800 . ?
C43 H43B 0.9800 . ?
C43 H43C 0.9800 . ?
C44 H44A 0.9800 . ?
C44 H44B 0.9800 . ?
C44 H44C 0.9800 . ?
C45 C46 1.512(11) . ?
C45 C47 1.513(11) . ?
C45 C48 1.501(11) . ?
C46 H46A 0.9800 . ?
C46 H46B 0.9800 . ?
C46 H46C 0.9800 . ?
C47 H47A 0.9800 . ?
C47 H47B 0.9800 . ?
C47 H47C 0.9800 . ?
C48 H48A 0.9800 . ?
C48 H48B 0.9800 . ?
C48 H48C 0.9800 . ?
C49 C50 1.501(12) . ?
C49 C51 1.495(12) . ?
C49 C52 1.514(12) . ?
C50 H50A 0.9800 . ?
C50 H50B 0.9800 . ?
C50 H50C 0.9800 . ?
C51 H51A 0.9800 . ?
C51 H51B 0.9800 . ?
C51 H51C 0.9800 . ?
C52 H52A 0.9800 . ?
C52 H52B 0.9800 . ?
C52 H52C 0.9800 . ?

loop_
_geom_torsion_atom_site_label_1
_geom_torsion_atom_site_label_2
_geom_torsion_atom_site_label_3
_geom_torsion_atom_site_label_4
_geom_torsion
_geom_torsion_site_symmetry_1
_geom_torsion_site_symmetry_2
_geom_torsion_site_symmetry_3
_geom_torsion_site_symmetry_4
_geom_torsion_publ_flag
K1 Si1 O2 C1 34.5(12) . . . . ?
K1 Si1 O3 C5 -130.6(13) . . . . ?
K1 Si1 O4 C9 -178.5(13) . . . . ?
K1 Si2 O21 U1 83.9(12) . . . . ?
K1 Si2 O22 C21 29.5(9) . . . . ?
K1 Si2 O23 C25 -177.2(8) . . . . ?
K1 Si2 O24 C29 -147.8(8) . . . . ?
K1 Si3 O42 C41 -170.1(11) . . . . ?
K1 Si3 O43 C45 30.2(9) . . . . ?
K1 Si3 O44 C49 -136.7(9) . . . . ?
K1 O4 C9 C10 142.9(11) . . . . ?
K1 O4 C9 C11 -83.8(14) . . . . ?
K1 O4 C9 C12 33.5(14) . . . . ?
K1 O23 C25 C26 160.7(6) . . . . ?
K1 O23 C25 C27 36.7(9) . . . . ?
K1 O23 C25 C28 -79.7(8) . . . . ?
K1 O42 C41 C42 -83.9(10) . . . . ?
K1 O42 C41 C43 31.4(12) . . . . ?
K1 O42 C41 C44 153.6(8) . . . . ?
Si1 O2 C1 C2 -41.6(16) . . . . ?
Si1 O2 C1 C3 78.6(14) . . . . ?
Si1 O2 C1 C4 -157.9(10) . . . . ?
Si1 O3 C5 C6 77.7(17) . . . . ?
Si1 O3 C5 C7 -54(2) . . . . ?
Si1 O3 C5 C8 -166.5(12) . . . . ?
Si1 O4 C9 C10 -38.8(18) . . . . ?
Si1 O4 C9 C11 94.6(14) . . . . ?
Si1 O4 C9 C12 -148.1(10) . . . . ?
Si2 O22 C21 C22 87.0(9) . . . . ?
Si2 O22 C21 C23 -33.1(11) . . . . ?
Si2 O22 C21 C24 -155.8(7) . . . . ?
Si2 O23 C25 C26 -22.5(11) . . . . ?
Si2 O23 C25 C27 -146.5(7) . . . . ?
Si2 O23 C25 C28 97.1(8) . . . . ?
Si2 O24 C29 C30 149.5(9) . . . . ?
Si2 O24 C29 C31 32.7(13) . . . . ?
Si2 O24 C29 C32 -93.1(11) . . . . ?
Si3 O42 C41 C42 84.1(12) . . . . ?
Si3 O42 C41 C43 -160.5(9) . . . . ?
Si3 O42 C41 C44 -38.3(13) . . . . ?
Si3 O43 C45 C46 -38.8(12) . . . . ?
Si3 O43 C45 C47 -157.0(8) . . . . ?
Si3 O43 C45 C48 83.9(12) . . . . ?
Si3 O44 C49 C50 -89.1(14) . . . . ?
Si3 O44 C49 C51 36.8(16) . . . . ?
Si3 O44 C49 C52 153.8(10) . . . . ?
O1 Si1 O2 C1 -31.7(12) . . . . ?
O1 Si1 O3 C5 -63.6(14) . . . . ?
O1 Si1 O4 K1 4.6(5) . . . . ?
O1 Si1 O4 C9 -174.0(11) . . . . ?
O2 Si1 O1 K1 115.3(4) . . . . ?
O2 Si1 O3 C5 67.1(15) . . . . ?
O2 Si1 O4 K1 -118.8(4) . . . . ?
O2 Si1 O4 C9 62.7(12) . . . . ?
O3 Si1 O1 K1 -117.7(4) . . . . ?
O3 Si1 O2 C1 -162.7(11) . . . . ?
O3 Si1 O4 K1 126.2(4) . . . . ?
O3 Si1 O4 C9 -52.3(12) . . . . ?
O4 Si1 O1 K1 -3.9(4) . . . . ?
O4 Si1 O2 C1 84.3(12) . . . . ?
O4 Si1 O3 C5 -176.8(13) . . . . ?
O4 C9 C12 K1 -20.6(8) . . . . ?
O21 Si2 O22 C21 -42.3(8) . . . . ?
O21 Si2 O23 K1 5.3(3) . . . . ?
O21 Si2 O23 C25 -171.9(6) . . . . ?
O21 Si2 O24 C29 -82.2(9) . . . . ?
O22 Si2 O21 U1 -151.7(12) . . . . ?
O22 Si2 O21 K1 124.4(3) . . . . ?
O22 Si2 O23 K1 -125.7(3) . . . . ?
O22 Si2 O23 C25 57.2(7) . . . . ?
O22 Si2 O24 C29 44.9(9) . . . . ?
O23 Si2 O21 U1 79.4(13) . . . . ?
O23 Si2 O21 K1 -4.5(3) . . . . ?
O23 Si2 O22 C21 83.1(7) . . . . ?
O23 Si2 O24 C29 164.3(8) . . . . ?
O24 Si2 O21 U1 -32.0(13) . . . . ?
O24 Si2 O21 K1 -115.9(3) . . . . ?
O24 Si2 O22 C21 -165.0(7) . . . . ?
O24 Si2 O23 K1 121.5(3) . . . . ?
O24 Si2 O23 C25 -55.6(7) . . . . ?
O41 Si3 O42 K1 -1.6(4) . . . . ?
O41 Si3 O42 C41 -171.7(8) . . . . ?
O41 Si3 O43 C45 -34.6(9) . . . . ?
O41 Si3 O44 C49 -73.1(11) . . . . ?
O42 Si3 O41 K1 1.4(4) . . . . ?
O42 Si3 O43 C45 83.1(8) . . . . ?
O42 Si3 O44 C49 172.7(10) . . . . ?
O43 Si3 O41 K1 122.7(3) . . . . ?
O43 Si3 O42 K1 -125.4(3) . . . . ?
O43 Si3 O42 C41 64.5(9) . . . . ?
O43 Si3 O44 C49 55.0(10) . . . . ?
O44 Si3 O41 K1 -113.5(4) . . . . ?
O44 Si3 O42 K1 119.6(4) . . . . ?
O44 Si3 O42 C41 -50.4(10) . . . . ?
O44 Si3 O43 C45 -162.6(8) . . . . ?
C10 C9 C12 K1 -137.5(10) . . . . ?
C11 C9 C12 K1 94.9(10) . . . . ?

loop_
_smtbx_masks_void_nr
_smtbx_masks_void_average_x
_smtbx_masks_void_average_y
_smtbx_masks_void_average_z
_smtbx_masks_void_volume
_smtbx_masks_void_count_electrons
_smtbx_masks_void_content
1 0.000 0.000 0.500 286.2 114.0 '0.5 (C7 H8)'
2 0.153 0.238 0.242 21.5 5.8 ?
3 -0.153 0.762 0.758 21.5 5.9 ?
4 0.500 0.500 0.000 286.2 114.0 '0.5 (C7 H8)'
5 0.347 0.738 0.258 21.5 5.9 ?
6 0.653 0.262 0.742 21.5 5.8 ?
